data_4036937
loop_
_publ_author_name
'Rawner, Thomas'
'Knorn, Matthias'
'Lutsker, Eugen'
'Hossain, Asik'
'Reiser, Oliver'

_publ_section_title
;
 Synthesis of Trifluoromethylated Sultones from Alkenols Using a Copper
 Photoredox Catalyst.
;
_journal_issue 16
_journal_name_full 'The Journal of organic chemistry'
_journal_page_first 7139
_journal_page_last 7147
_journal_paper_doi 10.1021/acs.joc.6b01001
_journal_volume 81
_journal_year 2016
_chemical_formula_moiety 'C18 H17 F3 O3 S'
_chemical_formula_sum 'C18 H17 F3 O3 S'
_chemical_formula_weight 370.40
_space_group_crystal_system monoclinic
_space_group_IT_number 14
_space_group_name_Hall '-P 2ybc'
_space_group_name_H-M_alt 'P 1 21/c 1'
_symmetry_Int_Tables_number 14
_audit_creation_date 2016-04-20
_audit_creation_method
;
Olex2 1.2
(compiled 2016.02.19 svn.r3266 for OlexSys, GUI svn.r5155)
;
_cell_angle_alpha 90
_cell_angle_beta 96.675(2)
_cell_angle_gamma 90
_cell_formula_units_Z 4
_cell_length_a 9.15161(18)
_cell_length_b 9.9023(2)
_cell_length_c 18.6303(4)
_cell_measurement_reflns_used 5937
_cell_measurement_temperature 293(2)
_cell_measurement_theta_max 73.3520
_cell_measurement_theta_min 4.7380
_cell_volume 1676.87(6)
_computing_cell_refinement 'CrysAlisPro 1.171.38.37b (Rigaku OD, 2015)'
_computing_data_collection 'CrysAlisPro 1.171.38.37b (Rigaku OD, 2015)'
_computing_data_reduction 'CrysAlisPro 1.171.38.37b (Rigaku OD, 2015)'
_computing_molecular_graphics 'Olex2 (Dolomanov et al., 2009)'
_computing_publication_material 'Olex2 (Dolomanov et al., 2009)'
_computing_structure_refinement 'olex2.refine (Bourhis et al., 2015)'
_computing_structure_solution 'ShelXT (Sheldrick, 2015)'
_diffrn_detector_area_resol_mean 5.1773
_diffrn_detector_type Atlas
_diffrn_measured_fraction_theta_full 0.9914
_diffrn_measured_fraction_theta_max 0.9593
_diffrn_measurement_details
;
List of Runs (angles in degrees, time in seconds):

  # Type    Start    End  Width  t~exp~   \w     \q     \k     \f   Frames
--------------------------------------------------------------------------
  1  \w   -112.00 -14.00   1.00    1.00    --  -40.71 -37.00 -60.00   98
  2  \w    -58.00  17.00   1.00    1.00    --  -40.71  37.00 120.00   75
  3  \w     35.00  61.00   1.00    5.00    --  106.98 -30.00-150.00   26
  4  \w     30.00  67.00   1.00    5.00    --  106.98 -30.00 -90.00   37
  5  \w     37.00  69.00   1.00    5.00    --  106.98 -30.00 -60.00   32
  6  \w     36.00  73.00   1.00    5.00    --  106.98 -45.00-180.00   37
  7  \w     39.00  69.00   1.00    5.00    --  106.98 -30.00 -30.00   30
  8  \w     33.00  68.00   1.00    5.00    --  106.98 -30.00  30.00   35
  9  \w     30.00 137.00   1.00    5.00    --  106.98 -77.00 -60.00  107
 10  \w     39.00 148.00   1.00    5.00    --  106.98 -15.00  90.00  109
 11  \w   -117.00 -14.00   1.00    1.00    --  -40.71 -37.00 120.00  103
 12  \w   -115.00 -11.00   1.00    1.00    --  -40.71 -57.00  60.00  104
 13  \w      2.00  98.00   1.00    1.00    --   40.71-125.00-120.00   96
 14  \w     76.00 155.00   1.00    5.00    --  106.98  30.00 -60.00   79
;
_diffrn_measurement_device 'four-circle diffractometer'
_diffrn_measurement_device_type 'SuperNova, Single source at offset, Atlas'
_diffrn_measurement_method '\w scans'
_diffrn_radiation_type 'Cu K\a'
_diffrn_radiation_wavelength 1.54184
_diffrn_reflns_av_R_equivalents 0.0233
_diffrn_reflns_av_unetI/netI 0.0220
_diffrn_reflns_limit_h_max 11
_diffrn_reflns_limit_h_min -11
_diffrn_reflns_limit_k_max 10
_diffrn_reflns_limit_k_min -12
_diffrn_reflns_limit_l_max 17
_diffrn_reflns_limit_l_min -23
_diffrn_reflns_number 8691
_diffrn_reflns_theta_full 67.5000
_diffrn_reflns_theta_max 73.49
_diffrn_reflns_theta_min 4.78
_exptl_absorpt_coefficient_mu 2.148
_exptl_absorpt_correction_T_max 0.965
_exptl_absorpt_correction_T_min 0.924
_exptl_absorpt_correction_type analytical
_exptl_absorpt_process_details
;
CrysAlisPro 1.171.38.37b (Rigaku Oxford Diffraction, 2015)
Analytical numeric absorption correction using a multifaceted crystal
			model based on expressions derived by R.C. Clark & J.S. Reid.
(Clark, R. C. & Reid, J. S. (1995). Acta Cryst. A51, 887-897)
Empirical absorption correction using spherical harmonics,
 implemented in SCALE3 ABSPACK scaling algorithm.
;
_exptl_crystal_colour 'clear colourless'
_exptl_crystal_colour_lustre clear
_exptl_crystal_colour_primary colourless
_exptl_crystal_density_diffrn 1.4670
_exptl_crystal_description prism
_exptl_crystal_F_000 772.1902
_exptl_crystal_size_max 0.224
_exptl_crystal_size_mid 0.116
_exptl_crystal_size_min 0.083
_refine_diff_density_max 0.3350
_refine_diff_density_min -0.4052
_refine_diff_density_rms 0.0528
_refine_ls_d_res_high 0.8041
_refine_ls_d_res_low 9.2520
_refine_ls_goodness_of_fit_ref 1.0387
_refine_ls_hydrogen_treatment constr
_refine_ls_matrix_type full
_refine_ls_number_constraints 35
_refine_ls_number_parameters 235
_refine_ls_number_reflns 3251
_refine_ls_number_restraints 8
_refine_ls_restrained_S_all 1.0374
_refine_ls_R_factor_all 0.0351
_refine_ls_R_factor_gt 0.0318
_refine_ls_shift/su_max 0.0919
_refine_ls_shift/su_mean 0.0028
_refine_ls_structure_factor_coef Fsqd
_refine_ls_weighting_details 'w=1/[\s^2^(Fo^2^)+(0.0487P)^2^+0.5889P] where P=(Fo^2^+2Fc^2^)/3'
_refine_ls_weighting_scheme calc
_refine_ls_wR_factor_gt 0.0836
_refine_ls_wR_factor_ref 0.0865
_reflns_Friedel_coverage 0.0
_reflns_limit_h_max 11
_reflns_limit_h_min -11
_reflns_limit_k_max 12
_reflns_limit_k_min 0
_reflns_limit_l_max 23
_reflns_limit_l_min 0
_reflns_number_gt 2954
_reflns_number_total 3251
_reflns_threshold_expression I>=2u(I)
_cod_data_source_file jo6b01001_si_002.cif
_cod_data_source_block o070
_cod_database_code 4036937
_olex2_refinement_description
;
1. Fixed Uiso
 At 1.2 times of:
  All C(H) groups, All C(H,H) groups
2. Restrained distances
 C1-F1 \\sim C1-F2 \\sim C1-F1 \\sim C1-F3
 with sigma of 0.01
 F1-F2 \\sim F1-F3 \\sim F1-F2 \\sim F2-F3
 with sigma of 0.01
3. Uiso/Uaniso restraints and constraints
Uanis(F1) = Uanis(F1A)
Uanis(F3) = Uanis(F3A)
Uanis(F2) = Uanis(F2A)
4. Others
 Sof(F1A)=Sof(F3A)=Sof(F2A)=1-FVAR(1)
 Sof(F1)=Sof(F3)=Sof(F2)=FVAR(1)
5.a Ternary CH refined with riding coordinates:
 C3(H3)
5.b Secondary CH2 refined with riding coordinates:
 C4(H4a,H4b), C6(H6a,H6b), C2(H2a,H2b)
5.c Aromatic/amide H refined with riding coordinates:
 C14(H14), C8(H8), C15(H15), C16(H16), C18(H18), C9(H9), C12(H12), C10(H10),
 C11(H11), C17(H17)
;
_olex2_submission_special_instructions 'No special instructions were received'
_oxdiff_exptl_absorpt_empirical_details
;
Empirical correction (ABSPACK) includes:
- Absorption correction using spherical harmonics
- Frame scaling
;

loop_
_space_group_symop_id
_space_group_symop_operation_xyz
1 x,y,z
2 -x,y+1/2,-z+1/2
3 -x,-y,-z
4 x,-y-1/2,z-1/2

loop_
_atom_site_label
_atom_site_type_symbol
_atom_site_fract_x
_atom_site_fract_y
_atom_site_fract_z
_atom_site_U_iso_or_equiv
_atom_site_adp_type
_atom_site_occupancy
_atom_site_refinement_flags_posn
_atom_site_disorder_group
S1 S 0.33821(4) 0.48589(3) 0.864414(17) 0.01737(11) Uani 1.000000 . .
F1 F 0.8242(7) 0.7042(6) 0.9400(5) 0.0359(8) Uani 0.824(8) D 1
O2 O 0.38320(12) 0.39303(10) 0.81241(6) 0.0244(2) Uani 1.000000 . .
O1 O 0.33245(12) 0.44271(11) 0.93685(5) 0.0263(2) Uani 1.000000 . .
O3 O 0.17926(10) 0.54067(10) 0.83805(5) 0.0186(2) Uani 1.000000 . .
F3 F 0.7079(2) 0.8131(4) 0.84960(14) 0.0588(8) Uani 0.824(8) D 1
F2 F 0.62382(19) 0.81688(19) 0.95309(19) 0.0479(6) Uani 0.824(8) D 1
C4 C 0.41589(14) 0.68869(14) 0.78194(7) 0.0169(3) Uani 1.000000 . .
H4a H 0.44681(14) 0.61941(14) 0.75013(7) 0.0202(3) Uiso 1.000000 R .
H4b H 0.47612(14) 0.76804(14) 0.77709(7) 0.0202(3) Uiso 1.000000 R .
C5 C 0.25236(14) 0.72455(13) 0.75819(7) 0.0151(3) Uani 1.000000 . .
C13 C 0.22618(14) 0.76086(14) 0.67723(7) 0.0162(3) Uani 1.000000 . .
C7 C 0.20878(14) 0.84172(13) 0.80503(7) 0.0159(3) Uani 1.000000 . .
C3 C 0.44131(14) 0.63806(14) 0.86048(7) 0.0168(3) Uani 1.000000 . .
H3 H 0.40246(14) 0.70538(14) 0.89183(7) 0.0201(3) Uiso 1.000000 R .
C6 C 0.15929(14) 0.59713(14) 0.76453(7) 0.0170(3) Uani 1.000000 . .
H6a H 0.18654(14) 0.52970(14) 0.73074(7) 0.0204(3) Uiso 1.000000 R .
H6b H 0.05629(14) 0.61901(14) 0.75154(7) 0.0204(3) Uiso 1.000000 R .
C14 C 0.11027(15) 0.84601(15) 0.65207(8) 0.0212(3) Uani 1.000000 . .
H14 H 0.05418(15) 0.88550(15) 0.68495(8) 0.0255(4) Uiso 1.000000 R .
C8 C 0.09275(15) 0.83644(15) 0.84717(8) 0.0206(3) Uani 1.000000 . .
H8 H 0.03519(15) 0.75898(15) 0.84676(8) 0.0247(3) Uiso 1.000000 R .
C15 C 0.07682(16) 0.87310(15) 0.57896(8) 0.0232(3) Uani 1.000000 . .
H15 H -0.00109(16) 0.93025(15) 0.56334(8) 0.0278(4) Uiso 1.000000 R .
C2 C 0.60191(15) 0.60881(15) 0.88923(8) 0.0216(3) Uani 1.000000 . .
H2a H 0.60463(15) 0.55420(15) 0.93258(8) 0.0259(4) Uiso 1.000000 R .
H2b H 0.64703(15) 0.55713(15) 0.85344(8) 0.0259(4) Uiso 1.000000 R .
C16 C 0.15880(17) 0.81550(16) 0.52933(8) 0.0249(3) Uani 1.000000 . .
H16 H 0.13700(17) 0.83387(16) 0.48030(8) 0.0298(4) Uiso 1.000000 R .
C18 C 0.30700(18) 0.70262(17) 0.62650(8) 0.0292(3) Uani 1.000000 . .
H18 H 0.38428(18) 0.64453(17) 0.64174(8) 0.0350(4) Uiso 1.000000 R .
C9 C 0.06193(17) 0.94614(17) 0.89003(8) 0.0268(3) Uani 1.000000 . .
H9 H -0.01564(17) 0.94091(17) 0.91803(8) 0.0322(4) Uiso 1.000000 R .
C12 C 0.29061(17) 0.96116(15) 0.80615(8) 0.0243(3) Uani 1.000000 . .
H12 H 0.36756(17) 0.96751(15) 0.77782(8) 0.0292(4) Uiso 1.000000 R .
C10 C 0.14551(19) 1.06220(16) 0.89119(9) 0.0303(4) Uani 1.000000 . .
H10 H 0.12557(19) 1.13457(16) 0.92034(9) 0.0364(4) Uiso 1.000000 R .
C11 C 0.25984(19) 1.06986(16) 0.84833(9) 0.0323(4) Uani 1.000000 . .
H11 H 0.31568(19) 1.14829(16) 0.84807(9) 0.0387(4) Uiso 1.000000 R .
C1 C 0.68919(18) 0.73504(18) 0.90629(10) 0.0333(4) Uani 1.000000 D .
C17 C 0.27356(19) 0.7303(2) 0.55334(8) 0.0345(4) Uani 1.000000 . .
H17 H 0.32908(19) 0.6910(2) 0.52016(8) 0.0414(5) Uiso 1.000000 R .
F1A F 0.818(4) 0.725(4) 0.938(2) 0.0359(8) Uani 0.176(8) . 2
F3A F 0.7235(13) 0.7569(15) 0.8321(7) 0.0588(8) Uani 0.176(8) . 2
F2A F 0.6357(11) 0.8265(11) 0.9209(8) 0.0479(6) Uani 0.176(8) . 2

loop_
_atom_site_aniso_label
_atom_site_aniso_U_11
_atom_site_aniso_U_22
_atom_site_aniso_U_33
_atom_site_aniso_U_12
_atom_site_aniso_U_13
_atom_site_aniso_U_23
S1 0.02018(18) 0.01543(17) 0.01601(18) -0.00081(11) 0.00006(12) 0.00195(11)
F1 0.0204(8) 0.047(2) 0.0366(7) -0.0056(11) -0.0107(6) 0.0115(15)
O2 0.0313(5) 0.0171(5) 0.0243(5) 0.0046(4) 0.0010(4) -0.0019(4)
O1 0.0307(5) 0.0289(6) 0.0187(5) -0.0030(4) -0.0002(4) 0.0087(4)
O3 0.0197(5) 0.0179(5) 0.0180(5) -0.0021(4) 0.0018(4) 0.0039(4)
F3 0.0484(8) 0.0665(17) 0.0536(12) -0.0387(11) -0.0274(8) 0.0390(12)
F2 0.0369(7) 0.0413(7) 0.0621(17) -0.0033(5) -0.0083(9) -0.0261(10)
C4 0.0147(6) 0.0208(7) 0.0148(6) 0.0007(5) 0.0006(5) 0.0026(5)
C5 0.0144(6) 0.0156(6) 0.0151(6) 0.0004(5) 0.0008(5) 0.0018(5)
C13 0.0150(6) 0.0174(6) 0.0158(6) -0.0021(5) -0.0003(5) 0.0016(5)
C7 0.0168(6) 0.0159(6) 0.0137(6) 0.0019(5) -0.0029(5) 0.0019(5)
C3 0.0172(6) 0.0168(6) 0.0160(6) -0.0001(5) 0.0003(5) 0.0006(5)
C6 0.0184(6) 0.0172(6) 0.0148(6) -0.0013(5) -0.0009(5) 0.0017(5)
C14 0.0215(7) 0.0232(7) 0.0187(7) 0.0035(5) 0.0014(5) 0.0010(6)
C8 0.0206(6) 0.0211(7) 0.0198(7) 0.0016(5) 0.0014(5) 0.0006(5)
C15 0.0233(7) 0.0240(7) 0.0208(7) 0.0029(6) -0.0036(5) 0.0051(6)
C2 0.0190(6) 0.0272(7) 0.0178(7) 0.0026(5) -0.0014(5) 0.0017(6)
C16 0.0283(7) 0.0308(8) 0.0146(6) -0.0029(6) -0.0012(5) 0.0045(6)
C18 0.0283(8) 0.0395(9) 0.0192(7) 0.0143(7) 0.0009(6) 0.0019(6)
C9 0.0281(8) 0.0315(8) 0.0211(7) 0.0094(6) 0.0035(6) -0.0004(6)
C12 0.0254(7) 0.0207(7) 0.0269(7) -0.0032(6) 0.0038(6) 0.0007(6)
C10 0.0402(9) 0.0229(8) 0.0260(8) 0.0111(7) -0.0043(7) -0.0072(6)
C11 0.0384(9) 0.0171(7) 0.0394(9) -0.0027(6) -0.0033(7) -0.0030(6)
C1 0.0225(7) 0.0364(9) 0.0385(9) -0.0062(7) -0.0067(7) 0.0111(8)
C17 0.0352(9) 0.0530(11) 0.0157(7) 0.0137(8) 0.0051(6) -0.0001(7)
F1A 0.0204(8) 0.047(2) 0.0366(7) -0.0056(11) -0.0107(6) 0.0115(15)
F3A 0.0484(8) 0.0665(17) 0.0536(12) -0.0387(11) -0.0274(8) 0.0390(12)
F2A 0.0369(7) 0.0413(7) 0.0621(17) -0.0033(5) -0.0083(9) -0.0261(10)

loop_
_atom_type_symbol
_atom_type_scat_dispersion_real
_atom_type_scat_dispersion_imag
_atom_type_scat_Cromer_Mann_a1
_atom_type_scat_Cromer_Mann_a2
_atom_type_scat_Cromer_Mann_a3
_atom_type_scat_Cromer_Mann_a4
_atom_type_scat_Cromer_Mann_b1
_atom_type_scat_Cromer_Mann_b2
_atom_type_scat_Cromer_Mann_b3
_atom_type_scat_Cromer_Mann_b4
_atom_type_scat_Cromer_Mann_c
_atom_type_scat_source
_atom_type_scat_dispersion_source
H 0.00000 0.00000 0.49300 0.32291 0.14019 0.04081 10.51090 26.12570 3.14236 57.79970 0.0030380000826 'International Tables Volume C Table 6.1.1.4 (pp. 500-502)' 'Henke, Gullikson and Davis, At. Data and Nucl. Data Tables, 1993, 54, 2'
C 0.01920 0.00962 2.31000 1.02000 1.58860 0.86500 20.84390 10.20750 0.56870 51.65120 0.215599998832 'International Tables Volume C Table 6.1.1.4 (pp. 500-502)' 'Henke, Gullikson and Davis, At. Data and Nucl. Data Tables, 1993, 54, 2'
S 0.33537 0.55136 6.90530 5.20340 1.43790 1.58630 1.46790 22.21510 0.25360 56.17200 0.866900026798 'International Tables Volume C Table 6.1.1.4 (pp. 500-502)' 'Henke, Gullikson and Davis, At. Data and Nucl. Data Tables, 1993, 54, 2'
O 0.05239 0.03377 3.04850 2.28680 1.54630 0.86700 13.27710 5.70110 0.32390 32.90890 0.250800013542 'International Tables Volume C Table 6.1.1.4 (pp. 500-502)' 'Henke, Gullikson and Davis, At. Data and Nucl. Data Tables, 1993, 54, 2'
F 0.07537 0.05506 3.53920 2.64120 1.51700 1.02430 10.28250 4.29440 0.26150 26.14760 0.277599990368 'International Tables Volume C Table 6.1.1.4 (pp. 500-502)' 'Henke, Gullikson and Davis, At. Data and Nucl. Data Tables, 1993, 54, 2'

loop_
_exptl_crystal_face_index_h
_exptl_crystal_face_index_k
_exptl_crystal_face_index_l
_exptl_crystal_face_perp_dist
-2 1 -11 0.0414
2 -1 11 0.0414
3 -5 -6 0.0513
-2 5 8 0.0487
-4 -5 1 0.0973
3 4 6 0.0777
0 1 -12 0.0351
-6 2 3 0.0418
5 1 6 0.0763
-2 5 -6 0.0601

loop_
_geom_angle_atom_site_label_1
_geom_angle_atom_site_label_2
_geom_angle_atom_site_label_3
_geom_angle
O1 S1 O2 119.65(7)
O3 S1 O2 109.75(6)
O3 S1 O1 105.33(6)
C3 S1 O2 108.65(6)
C3 S1 O1 111.78(6)
C3 S1 O3 99.78(6)
C6 O3 S1 115.54(8)
H4b C4 H4a 107.9
C5 C4 H4a 109.14(7)
C5 C4 H4b 109.14(7)
C3 C4 H4a 109.14(7)
C3 C4 H4b 109.14(7)
C3 C4 C5 112.33(10)
C13 C5 C4 111.56(10)
C7 C5 C4 108.49(11)
C7 C5 C13 111.06(10)
C6 C5 C4 108.39(10)
C6 C5 C13 104.04(10)
C6 C5 C7 113.28(10)
C14 C13 C5 119.74(12)
C18 C13 C5 122.24(12)
C18 C13 C14 117.80(13)
C8 C7 C5 123.95(12)
C12 C7 C5 118.32(12)
C12 C7 C8 117.73(13)
C4 C3 S1 106.99(9)
H3 C3 S1 108.66(4)
H3 C3 C4 108.66(7)
C2 C3 S1 108.45(9)
C2 C3 C4 115.27(11)
C2 C3 H3 108.66(7)
C5 C6 O3 111.98(10)
H6a C6 O3 109.22(6)
H6a C6 C5 109.22(7)
H6b C6 O3 109.22(6)
H6b C6 C5 109.22(7)
H6b C6 H6a 107.9
H14 C14 C13 119.33(8)
C15 C14 C13 121.34(13)
C15 C14 H14 119.33(8)
H8 C8 C7 119.64(8)
C9 C8 C7 120.73(14)
C9 C8 H8 119.64(9)
H15 C15 C14 119.91(8)
C16 C15 C14 120.19(13)
C16 C15 H15 119.91(8)
H2a C2 C3 109.10(7)
H2b C2 C3 109.10(7)
H2b C2 H2a 107.8
C1 C2 C3 112.51(12)
C1 C2 H2a 109.10(8)
C1 C2 H2b 109.10(9)
H16 C16 C15 120.39(8)
C17 C16 C15 119.21(13)
C17 C16 H16 120.39(9)
H18 C18 C13 119.63(8)
C17 C18 C13 120.73(14)
C17 C18 H18 119.63(9)
H9 C9 C8 119.71(9)
C10 C9 C8 120.58(14)
C10 C9 H9 119.71(9)
H12 C12 C7 119.22(8)
C11 C12 C7 121.56(14)
C11 C12 H12 119.22(10)
H10 C10 C9 120.34(9)
C11 C10 C9 119.31(14)
C11 C10 H10 120.34(9)
C10 C11 C12 120.08(15)
H11 C11 C12 119.96(10)
H11 C11 C10 119.96(9)
F3 C1 F1 107.6(4)
F2 C1 F1 106.2(4)
F2 C1 F3 105.39(18)
F3A C1 F1A 100(2)
F2A C1 F1A 111.9(19)
F2A C1 F3A 105.5(7)
C18 C17 C16 120.72(14)
H17 C17 C16 119.64(9)
H17 C17 C18 119.64(9)

loop_
_geom_bond_atom_site_label_1
_geom_bond_atom_site_label_2
_geom_bond_distance
S1 O2 1.4306(10)
S1 O1 1.4225(10)
S1 O3 1.5765(10)
S1 C3 1.7838(14)
F1 C1 1.354(6)
O3 C6 1.4710(15)
F3 C1 1.336(2)
F2 C1 1.377(3)
C4 H4a 0.9700
C4 H4b 0.9700
C4 C5 1.5517(17)
C4 C3 1.5386(18)
C5 C13 1.5418(18)
C5 C7 1.5323(18)
C5 C6 1.5345(18)
C13 C14 1.3930(19)
C13 C18 1.391(2)
C7 C8 1.3930(19)
C7 C12 1.3987(19)
C3 H3 0.9800
C3 C2 1.5323(18)
C6 H6a 0.9700
C6 H6b 0.9700
C14 H14 0.9300
C14 C15 1.3871(19)
C8 H8 0.9300
C8 C9 1.396(2)
C15 H15 0.9300
C15 C16 1.380(2)
C2 H2a 0.9700
C2 H2b 0.9700
C2 C1 1.497(2)
C16 H16 0.9300
C16 C17 1.381(2)
C18 H18 0.9300
C18 C17 1.389(2)
C9 H9 0.9300
C9 C10 1.379(2)
C12 H12 0.9300
C12 C11 1.381(2)
C10 H10 0.9300
C10 C11 1.390(2)
C11 H11 0.9300
C1 F1A 1.26(3)
C1 F3A 1.469(13)
C1 F2A 1.079(10)
C17 H17 0.9300

loop_
_restr_equal_distance_atom_site_label_1
_restr_equal_distance_atom_site_label_2
_restr_equal_distance_site_symmetry_2
_restr_equal_distance_class_id
F1 F3 1 2
F1 F2 1 2
F1 F2 1 2
F2 F3 1 2
C1 F1 1 1
C1 F1 1 1
C1 F3 1 1
C1 F2 1 1

loop_
_restr_equal_distance_class_class_id
_restr_equal_distance_class_target_weight_param
_restr_equal_distance_class_average
_restr_equal_distance_class_esd
_restr_equal_distance_class_diff_max
1 0.0100 1.3551 0.0146 0.0218
2 0.0100 2.1743 0.0110 0.0165
